data_7041814
loop_
_publ_author_name
'Yang, Qi'
'Song, Xiaxia'
'Zhang, Wendou'
'Hou, Lei'
'Gong, Qibing'
'Xie, Gang'
'Wei, Qing'
'Chen, Sanping'
'Gao, Shengli'

_publ_section_title
;
 Three new energetic complexes with N,N-bis(1H-tetrazole-5-yl)-amine as
 high energy density materials: syntheses, structures, characterization
 and effects on the thermal decomposition of RDX.
;
_journal_issue 8
_journal_name_full 'Dalton transactions (Cambridge, England : 2003)'
_journal_page_first 2626
_journal_page_last 2634
_journal_paper_doi 10.1039/c6dt04439e
_journal_volume 46
_journal_year 2017
_chemical_formula_moiety 'C2 H3 N9 O Pb'
_chemical_formula_sum 'C2 H3 N9 O Pb'
_chemical_formula_weight 376.32
_space_group_crystal_system monoclinic
_space_group_IT_number 14
_space_group_name_Hall '-P 2ybc'
_space_group_name_H-M_alt 'P 1 21/c 1'
_symmetry_space_group_name_Hall '-P 2ybc'
_symmetry_space_group_name_H-M 'P 1 21/c 1'
_atom_sites_solution_hydrogens mixed
_audit_creation_method SHELXL-2014/7
_audit_update_record
;
2017-01-20 deposited with the CCDC.
2017-01-23 downloaded from the CCDC.
;
_cell_angle_alpha 90
_cell_angle_beta 112.778(2)
_cell_angle_gamma 90
_cell_formula_units_Z 4
_cell_length_a 10.6068(16)
_cell_length_b 6.5724(10)
_cell_length_c 11.3962(17)
_cell_measurement_reflns_used 2290
_cell_measurement_temperature 296(2)
_cell_measurement_theta_max 27.20
_cell_measurement_theta_min 2.23
_cell_volume 732.50(19)
_computing_cell_refinement 'Bruker SAINT'
_computing_data_collection 'Bruker APEX2'
_computing_data_reduction 'Bruker SAINT'
_computing_molecular_graphics 'Bruker SHELXTL'
_computing_publication_material 'Bruker SHELXTL'
_computing_structure_refinement 'SHELXL-2014/7 (Sheldrick, 2014)'
_computing_structure_solution 'SHELXS-97 (Sheldrick, 2008)'
_diffrn_ambient_temperature 296(2)
_diffrn_measured_fraction_theta_full 0.998
_diffrn_measured_fraction_theta_max 0.995
_diffrn_measurement_device_type 'Bruker SMART CCD area-detector'
_diffrn_measurement_method '\f and \w scans'
_diffrn_radiation_type MoK\a
_diffrn_radiation_wavelength 0.71073
_diffrn_reflns_av_R_equivalents 0.0374
_diffrn_reflns_av_unetI/netI 0.0425
_diffrn_reflns_Laue_measured_fraction_full 0.998
_diffrn_reflns_Laue_measured_fraction_max 0.995
_diffrn_reflns_limit_h_max 13
_diffrn_reflns_limit_h_min -13
_diffrn_reflns_limit_k_max 8
_diffrn_reflns_limit_k_min -8
_diffrn_reflns_limit_l_max 10
_diffrn_reflns_limit_l_min -14
_diffrn_reflns_number 3754
_diffrn_reflns_point_group_measured_fraction_full 0.998
_diffrn_reflns_point_group_measured_fraction_max 0.995
_diffrn_reflns_theta_full 25.242
_diffrn_reflns_theta_max 25.999
_diffrn_reflns_theta_min 2.082
_diffrn_source 'fine-focus sealed tube'
_exptl_absorpt_coefficient_mu 23.008
_exptl_absorpt_correction_T_max 0.126
_exptl_absorpt_correction_T_min 0.029
_exptl_absorpt_correction_type multi-scan
_exptl_absorpt_process_details sadabs
_exptl_crystal_colour Transparent
_exptl_crystal_density_diffrn 3.412
_exptl_crystal_description block
_exptl_crystal_F_000 672
_exptl_crystal_size_max 0.220
_exptl_crystal_size_mid 0.140
_exptl_crystal_size_min 0.090
_exptl_transmission_factor_max 0.7455
_exptl_transmission_factor_min 0.4596
_refine_diff_density_max 2.373
_refine_diff_density_min -1.394
_refine_diff_density_rms 0.216
_refine_ls_extinction_coef 0.0055(4)
_refine_ls_extinction_expression Fc^*^=kFc[1+0.001xFc^2^\l^3^/sin(2\q)]^-1/4^
_refine_ls_extinction_method 'SHELXL-2014/7 (Sheldrick 2014'
_refine_ls_goodness_of_fit_ref 1.022
_refine_ls_hydrogen_treatment constr
_refine_ls_matrix_type full
_refine_ls_number_parameters 119
_refine_ls_number_reflns 1431
_refine_ls_number_restraints 6
_refine_ls_restrained_S_all 1.021
_refine_ls_R_factor_all 0.0282
_refine_ls_R_factor_gt 0.0249
_refine_ls_shift/su_max 0.001
_refine_ls_shift/su_mean 0.000
_refine_ls_structure_factor_coef Fsqd
_refine_ls_weighting_details 'w=1/[\s^2^(Fo^2^)+(0.0322P)^2^+1.9563P] where P=(Fo^2^+2Fc^2^)/3'
_refine_ls_weighting_scheme calc
_refine_ls_wR_factor_gt 0.0631
_refine_ls_wR_factor_ref 0.0646
_reflns_Friedel_coverage 0.000
_reflns_number_gt 1294
_reflns_number_total 1437
_reflns_threshold_expression 'I > 2\s(I)'
_cod_data_source_file c6dt04439e2.cif
_cod_data_source_block 1
_cod_depositor_comments
;
The following automatic conversions were performed:

'_space_group_crystal_system' value 'Monoclinic' changed to
'monoclinic' according to
/usr/data/users/saulius/crontab/automatic-downloads/rss-feeds/RSC/lib/dictionaries/cif_core.dic
dictionary named 'cif_core.dic' version 2.4.2 from 2011-04-26.

Automatic conversion script
Id: cif_fix_values 4268 2015-11-12 08:31:59Z antanas 

 Adding full bibliography for 7041813--7041814.cif.
;
_cod_database_code 7041814
_shelx_shelxl_version_number 2014/7
_shelx_space_group_comment
;
The symmetry employed for this shelxl refinement is uniquely defined
by the following loop, which should always be used as a source of
symmetry information in preference to the above space-group names.
They are only intended as comments.
;
_shelx_estimated_absorpt_t_min 0.081
_shelx_estimated_absorpt_t_max 0.231

loop_
_space_group_symop_operation_xyz
'x, y, z'
'-x, y+1/2, -z+1/2'
'-x, -y, -z'
'x, -y-1/2, z-1/2'

loop_
_atom_site_label
_atom_site_type_symbol
_atom_site_fract_x
_atom_site_fract_y
_atom_site_fract_z
_atom_site_U_iso_or_equiv
_atom_site_adp_type
_atom_site_occupancy
_atom_site_site_symmetry_order
_atom_site_calc_flag
_atom_site_refinement_flags_posn
_atom_site_refinement_flags_adp
N6 N 0.4022(6) 0.2721(9) 0.7218(5) 0.0173(12) Uani 1 1 d . .
N7 N 0.3625(6) 0.2505(10) 0.8205(5) 0.0197(12) Uani 1 1 d . .
N1 N 0.8244(6) 0.2593(9) 0.6734(5) 0.0176(12) Uani 1 1 d . .
Pb1 Pb 1.22962(2) 0.08019(4) 0.99983(2) 0.01401(14) Uani 1 1 d . .
N3 N 0.9553(6) 0.1087(9) 0.8484(6) 0.0169(13) Uani 1 1 d . .
N2 N 0.9524(6) 0.1938(9) 0.7439(6) 0.0206(14) Uani 1 1 d . .
C1 C 0.7503(7) 0.2059(10) 0.7390(6) 0.0119(13) Uani 1 1 d . .
N9 N 0.5825(6) 0.1837(8) 0.8927(5) 0.0146(12) Uani 1 1 d . .
N5 N 0.6135(6) 0.2404(9) 0.6976(5) 0.0164(12) Uani 1 1 d . U
H1 H 0.5715 0.2717 0.6186 0.020 Uiso 1 1 calc R U
N4 N 0.8277(6) 0.1142(8) 0.8493(5) 0.0137(12) Uani 1 1 d . .
N8 N 0.4693(6) 0.1983(9) 0.9218(5) 0.0179(13) Uani 1 1 d . .
C2 C 0.5361(6) 0.2299(10) 0.7703(6) 0.0111(12) Uani 1 1 d . .
O1 O 1.1056(6) 0.3684(9) 1.0861(5) 0.0305(13) Uani 1 1 d . .
H1A H 1.1119 0.4895 1.0628 0.046 Uiso 1 1 d R U
H1B H 1.0331 0.3360 1.0966 0.046 Uiso 1 1 d R U

loop_
_atom_site_aniso_label
_atom_site_aniso_U_11
_atom_site_aniso_U_22
_atom_site_aniso_U_33
_atom_site_aniso_U_23
_atom_site_aniso_U_13
_atom_site_aniso_U_12
N6 0.018(3) 0.024(3) 0.011(3) 0.004(2) 0.007(2) 0.003(2)
N7 0.018(3) 0.027(3) 0.015(3) 0.007(3) 0.008(2) 0.007(3)
N1 0.014(3) 0.027(3) 0.014(3) 0.006(3) 0.008(2) 0.002(3)
Pb1 0.01234(19) 0.0205(2) 0.00953(18) 0.00487(9) 0.00456(12) 0.00118(9)
N3 0.013(3) 0.019(3) 0.018(3) 0.005(2) 0.006(2) 0.001(2)
N2 0.015(3) 0.027(3) 0.021(3) 0.008(3) 0.009(3) 0.001(2)
C1 0.016(3) 0.010(3) 0.009(3) -0.002(2) 0.004(3) -0.002(2)
N9 0.021(3) 0.018(3) 0.008(3) 0.003(2) 0.008(2) 0.008(2)
N5 0.015(3) 0.028(3) 0.006(3) 0.008(2) 0.005(2) 0.003(3)
N4 0.014(3) 0.016(3) 0.011(3) 0.005(2) 0.005(2) 0.003(2)
N8 0.025(3) 0.022(3) 0.012(3) 0.003(2) 0.012(3) 0.007(2)
C2 0.012(3) 0.008(3) 0.010(3) 0.005(3) 0.001(2) 0.003(2)
O1 0.029(3) 0.036(3) 0.030(3) 0.002(3) 0.016(3) 0.002(3)

loop_
_atom_type_symbol
_atom_type_description
_atom_type_scat_dispersion_real
_atom_type_scat_dispersion_imag
_atom_type_scat_source
C C 0.0033 0.0016 'International Tables Vol C Tables 4.2.6.8 and 6.1.1.4'
H H 0.0000 0.0000 'International Tables Vol C Tables 4.2.6.8 and 6.1.1.4'
N N 0.0061 0.0033 'International Tables Vol C Tables 4.2.6.8 and 6.1.1.4'
Pb Pb -3.3944 10.1111 'International Tables Vol C Tables 4.2.6.8 and 6.1.1.4'
O O 0.0106 0.0060 'International Tables Vol C Tables 4.2.6.8 and 6.1.1.4'

loop_
_geom_angle_atom_site_label_1
_geom_angle_atom_site_label_2
_geom_angle_atom_site_label_3
_geom_angle
_geom_angle_site_symmetry_1
_geom_angle_site_symmetry_3
C2 N6 N7 104.9(5) . .
C2 N6 Pb1 134.1(4) . 4_465
N7 N6 Pb1 120.5(4) . 4_465
N8 N7 N6 108.5(5) . .
C1 N1 N2 105.0(5) . .
C1 N1 Pb1 126.5(4) . 2_756
N2 N1 Pb1 123.0(4) . 2_756
N4 Pb1 N9 70.36(18) 3_757 3_757
N4 Pb1 N6 77.61(18) 3_757 4_666
N9 Pb1 N6 70.87(18) 3_757 4_666
N4 Pb1 O1 79.53(18) 3_757 .
N9 Pb1 O1 134.28(17) 3_757 .
N6 Pb1 O1 69.59(17) 4_666 .
N4 Pb1 N3 89.20(18) 3_757 .
N9 Pb1 N3 141.37(18) 3_757 .
N6 Pb1 N3 137.77(18) 4_666 .
O1 Pb1 N3 68.61(17) . .
N4 Pb1 N1 93.73(18) 3_757 2_746
N9 Pb1 N1 74.69(17) 3_757 2_746
N6 Pb1 N1 145.43(18) 4_666 2_746
O1 Pb1 N1 142.37(17) . 2_746
N3 Pb1 N1 74.37(17) . 2_746
N2 N3 N4 108.9(5) . .
N2 N3 Pb1 104.3(4) . .
N4 N3 Pb1 144.2(4) . .
N3 N2 N1 110.0(6) . .
N1 C1 N4 111.4(6) . .
N1 C1 N5 123.1(6) . .
N4 C1 N5 125.5(6) . .
C2 N9 N8 103.7(5) . .
C2 N9 Pb1 124.1(4) . 3_757
N8 N9 Pb1 121.6(4) . 3_757
C1 N5 C2 126.0(6) . .
C1 N5 H1 117.0 . .
C2 N5 H1 117.0 . .
C1 N4 N3 104.7(5) . .
C1 N4 Pb1 132.4(5) . 3_757
N3 N4 Pb1 121.4(4) . 3_757
N7 N8 N9 110.3(5) . .
N9 C2 N6 112.6(6) . .
N9 C2 N5 125.6(6) . .
N6 C2 N5 121.8(6) . .
Pb1 O1 H1A 115.7 . .
Pb1 O1 H1B 118.1 . .
H1A O1 H1B 117.6 . .

loop_
_geom_bond_atom_site_label_1
_geom_bond_atom_site_label_2
_geom_bond_distance
_geom_bond_site_symmetry_2
N6 C2 1.339(8) .
N6 N7 1.353(8) .
N6 Pb1 2.666(6) 4_465
N7 N8 1.312(8) .
N1 C1 1.324(8) .
N1 N2 1.352(8) .
N1 Pb1 2.793(6) 2_756
Pb1 N4 2.402(6) 3_757
Pb1 N9 2.567(5) 3_757
Pb1 N6 2.666(6) 4_666
Pb1 O1 2.700(6) .
Pb1 N3 2.756(6) .
Pb1 N1 2.793(6) 2_746
N3 N2 1.305(8) .
N3 N4 1.358(9) .
C1 N4 1.348(8) .
C1 N5 1.360(8) .
N9 C2 1.323(8) .
N9 N8 1.367(8) .
N9 Pb1 2.567(5) 3_757
N5 C2 1.375(9) .
N5 H1 0.8600 .
N4 Pb1 2.402(6) 3_757
O1 H1A 0.8500 .
O1 H1B 0.8500 .
